data_7036147
loop_
_publ_author_name
'Gregoli\'nski, Janusz'
'Slepokura, Katarzyna'
'Lisowski, Jerzy'

_publ_section_title
;
 Lanthanide(iii) and lead(ii) complexes of a chiral nonaaza macrocyclic
 amine based on 1,2-diaminocyclopentane.
;
_journal_issue 37
_journal_name_full 'Dalton transactions (Cambridge, England : 2003)'
_journal_page_first 16345
_journal_page_last 16351
_journal_paper_doi 10.1039/c5dt02478a
_journal_volume 44
_journal_year 2015
_chemical_absolute_configuration rmad
_chemical_formula_moiety 'C36 H51 N9 Pb, 2(N O3), 1.6(C2 H3 N)'
_chemical_formula_sum 'C39.2 H55.8 N12.6 O6 Pb'
_chemical_formula_weight 1006.75
_chemical_name_systematic
;
 ?
;
_space_group_crystal_system orthorhombic
_space_group_IT_number 19
_space_group_name_Hall 'P 2ac 2ab'
_space_group_name_H-M_alt 'P 21 21 21'
_symmetry_space_group_name_Hall 'P 2ac 2ab'
_symmetry_space_group_name_H-M 'P 21 21 21'
_atom_sites_solution_hydrogens geom
_atom_sites_solution_primary direct
_atom_sites_solution_secondary difmap
_audit_creation_method SHELXL-2013
_audit_update_record
;
2015-07-31 deposited with the CCDC.
2015-08-11 downloaded from the CCDC.
;
_cell_angle_alpha 90
_cell_angle_beta 90
_cell_angle_gamma 90
_cell_formula_units_Z 4
_cell_length_a 12.221(3)
_cell_length_b 15.222(3)
_cell_length_c 22.433(5)
_cell_measurement_reflns_used 26832
_cell_measurement_temperature 100(2)
_cell_measurement_theta_max 37.22
_cell_measurement_theta_min 2.80
_cell_volume 4173.2(16)
_computing_cell_refinement
;
CrysAlis RED, Oxford Diffraction Ltd.,
Version 1.171.33.66 (release 28-04-2010 CrysAlis171 .NET)
(compiled Apr 28 2010,14:27:37)
;
_computing_data_collection
;
CrysAlis CCD, Oxford Diffraction Ltd.,
Version 1.171.33.66 (release 28-04-2010 CrysAlis171 .NET)
(compiled Apr 28 2010,14:27:37)
;
_computing_data_reduction
;
CrysAlis RED, Oxford Diffraction Ltd.,
Version 1.171.33.66 (release 28-04-2010 CrysAlis171 .NET)
(compiled Apr 28 2010,14:27:37)
;
_computing_molecular_graphics 'DIAMOND, Ver. 3.2 (K. Brandenburg, 2014)'
_computing_structure_refinement 'SHELXL-2013 (Sheldrick, 2013)'
_computing_structure_solution 'SHELXS-97 (Sheldrick, 2008)'
_diffrn_ambient_temperature 100(2)
_diffrn_measured_fraction_theta_full 0.998
_diffrn_measured_fraction_theta_max 0.976
_diffrn_measurement_device_type
;
Xcalibur R kappa-geometry diffractometer with a Ruby 
CCD camera 
;
_diffrn_measurement_method 'omega scans'
_diffrn_radiation_type MoK\a
_diffrn_radiation_wavelength 0.71073
_diffrn_reflns_av_R_equivalents 0.0415
_diffrn_reflns_av_unetI/netI 0.0579
_diffrn_reflns_laue_measured_fraction_full 0.998
_diffrn_reflns_laue_measured_fraction_max 0.976
_diffrn_reflns_limit_h_max 20
_diffrn_reflns_limit_h_min -20
_diffrn_reflns_limit_k_max 25
_diffrn_reflns_limit_k_min -25
_diffrn_reflns_limit_l_max 36
_diffrn_reflns_limit_l_min -37
_diffrn_reflns_number 69480
_diffrn_reflns_point_group_measured_fraction_full 0.997
_diffrn_reflns_point_group_measured_fraction_max 0.967
_diffrn_reflns_theta_full 25.242
_diffrn_reflns_theta_max 37.298
_diffrn_reflns_theta_min 2.805
_diffrn_source 'Enhance (Mo) X-ray Source'
_exptl_absorpt_coefficient_mu 4.105
_exptl_absorpt_correction_T_max 0.696
_exptl_absorpt_correction_T_min 0.475
_exptl_absorpt_correction_type analytical
_exptl_absorpt_process_details
;
CrysAlisPro, Agilent Technologies,
Version 1.171.36.20 (release 27-06-2012 CrysAlis171 .NET)
(compiled Jul 11 2012,15:38:31)
Analytical numeric absorption correction using a multifaceted crystal
            model based on expressions derived by R.C. Clark & J.S. Reid.
(Clark, R. C. & Reid, J. S. (1995). Acta Cryst. A51, 887-897)
;
_exptl_crystal_colour colourless
_exptl_crystal_density_diffrn 1.602
_exptl_crystal_description block
_exptl_crystal_F_000 2037
_exptl_crystal_size_max 0.22
_exptl_crystal_size_mid 0.19
_exptl_crystal_size_min 0.10
_refine_diff_density_max 1.324
_refine_diff_density_min -1.386
_refine_diff_density_rms 0.126
_refine_ls_abs_structure_details
;
 Flack x determined using 7693 quotients [(I+)-(I-)]/[(I+)+(I-)]
 (Parsons and Flack (2004), Acta Cryst. A60, s61).
;
_refine_ls_abs_structure_Flack -0.0074(19)
_refine_ls_extinction_method none
_refine_ls_goodness_of_fit_ref 1.021
_refine_ls_hydrogen_treatment constr
_refine_ls_matrix_type full
_refine_ls_number_parameters 528
_refine_ls_number_reflns 20950
_refine_ls_number_restraints 9
_refine_ls_restrained_S_all 1.021
_refine_ls_R_factor_all 0.0410
_refine_ls_R_factor_gt 0.0316
_refine_ls_shift/su_max 0.002
_refine_ls_shift/su_mean 0.000
_refine_ls_structure_factor_coef Fsqd
_refine_ls_weighting_details 'w=1/[\s^2^(Fo^2^)+(0.0144P)^2^] where P=(Fo^2^+2Fc^2^)/3'
_refine_ls_weighting_scheme calc
_refine_ls_wR_factor_gt 0.0528
_refine_ls_wR_factor_ref 0.0559
_reflns_Friedel_coverage 0.831
_reflns_friedel_fraction_full 0.996
_reflns_friedel_fraction_max 0.956
_reflns_number_gt 18610
_reflns_number_total 20950
_reflns_threshold_expression 'I > 2\s(I)'
_cod_data_source_file c5dt02478a2.cif
_cod_data_source_block pbl6sab
_cod_depositor_comments 'Adding full bibliography for 7036143--7036148.cif.'
_cod_database_code 7036147
_shelx_space_group_comment
;
The symmetry employed for this shelxl refinement is uniquely defined
by the following loop, which should always be used as a source of
symmetry information in preference to the above space-group names.
They are only intended as comments.
;
_shelx_estimated_absorpt_t_min 0.465
_shelx_estimated_absorpt_t_max 0.684
_shelxl_version_number 2013-4

loop_
_space_group_symop_operation_xyz
'x, y, z'
'-x+1/2, -y, z+1/2'
'-x, y+1/2, -z+1/2'
'x+1/2, -y+1/2, -z'

loop_
_atom_site_label
_atom_site_type_symbol
_atom_site_fract_x
_atom_site_fract_y
_atom_site_fract_z
_atom_site_U_iso_or_equiv
_atom_site_adp_type
_atom_site_occupancy
_atom_site_site_symmetry_order
_atom_site_calc_flag
_atom_site_refinement_flags_posn
_atom_site_refinement_flags_adp
_atom_site_refinement_flags_occupancy
_atom_site_disorder_assembly
_atom_site_disorder_group
Pb1 Pb 0.30375(2) 0.38716(2) 0.32108(2) 0.01284(2) Uani 1 1 d . . . . .
N1 N 0.3545(2) 0.24955(19) 0.39974(13) 0.0175(5) Uani 1 1 d . . . . .
N2 N 0.3172(2) 0.20819(18) 0.27753(13) 0.0167(5) Uani 1 1 d . . . . .
H2N H 0.3424 0.2110 0.2352 0.020 Uiso 1 1 calc R U . . .
N3 N 0.11042(19) 0.29707(16) 0.31905(15) 0.0150(5) Uani 1 1 d . . . . .
H3N H 0.0780 0.3062 0.2786 0.018 Uiso 1 1 calc R U . . .
N4 N 0.1137(2) 0.47478(18) 0.35430(13) 0.0150(5) Uani 1 1 d . . . . .
N5 N 0.2861(2) 0.56897(18) 0.30191(12) 0.0143(5) Uani 1 1 d . . . . .
H5N H 0.3610 0.5950 0.3050 0.017 Uiso 1 1 calc R U . . .
N6 N 0.2633(2) 0.43232(17) 0.20615(12) 0.0136(5) Uani 1 1 d . . . . .
H6N H 0.1830 0.4264 0.1985 0.016 Uiso 1 1 calc R U . . .
N7 N 0.4681(2) 0.37611(19) 0.24051(12) 0.0151(5) Uani 1 1 d . . . . .
N8 N 0.5159(2) 0.42753(19) 0.35682(13) 0.0169(5) Uani 1 1 d . . . . .
H8N H 0.5261 0.4916 0.3485 0.020 Uiso 1 1 calc R U . . .
N9 N 0.3296(2) 0.4239(2) 0.44609(13) 0.0184(6) Uani 1 1 d . . . . .
H9N H 0.2762 0.4715 0.4559 0.022 Uiso 1 1 calc R U . . .
C1 C 0.4160(4) 0.1168(3) 0.47680(18) 0.0361(9) Uani 1 1 d . . . . .
H1 H 0.4380 0.0715 0.5033 0.043 Uiso 1 1 calc R U . . .
C2 C 0.4222(3) 0.1048(3) 0.41652(17) 0.0284(8) Uani 1 1 d . . . . .
H2 H 0.4471 0.0506 0.4006 0.034 Uiso 1 1 calc R U . . .
C3 C 0.3915(2) 0.1731(2) 0.37881(16) 0.0175(6) Uani 1 1 d . . . . .
C4 C 0.4039(3) 0.1643(2) 0.31205(15) 0.0190(7) Uani 1 1 d . . . . .
H4A H 0.4754 0.1893 0.3002 0.023 Uiso 1 1 calc R U . . .
H4B H 0.4044 0.1011 0.3016 0.023 Uiso 1 1 calc R U . . .
C5 C 0.2079(3) 0.1678(2) 0.27749(15) 0.0166(6) Uani 1 1 d . . . . .
H5 H 0.1741 0.1827 0.2382 0.020 Uiso 1 1 calc R U . . .
C6 C 0.1982(3) 0.0677(2) 0.28429(17) 0.0220(6) Uani 1 1 d . . . . .
H6A H 0.2481 0.0459 0.3157 0.026 Uiso 1 1 calc R U . . .
H6B H 0.2158 0.0377 0.2463 0.026 Uiso 1 1 calc R U . . .
C7 C 0.0770(3) 0.0520(2) 0.30189(17) 0.0236(7) Uani 1 1 d . . . . .
H7A H 0.0364 0.0249 0.2684 0.028 Uiso 1 1 calc R U . . .
H7B H 0.0723 0.0127 0.3369 0.028 Uiso 1 1 calc R U . . .
C8 C 0.0296(3) 0.1429(2) 0.31678(19) 0.0212(7) Uani 1 1 d . . . . .
H8A H -0.0169 0.1646 0.2838 0.025 Uiso 1 1 calc R U . . .
H8B H -0.0148 0.1404 0.3537 0.025 Uiso 1 1 calc R U . . .
C9 C 0.1296(2) 0.20249(19) 0.32540(17) 0.0155(6) Uani 1 1 d . . . . .
H9 H 0.1620 0.1909 0.3656 0.019 Uiso 1 1 calc R U . . .
C10 C 0.0311(3) 0.3301(2) 0.36202(17) 0.0188(7) Uani 1 1 d . . . . .
H10A H 0.0538 0.3123 0.4026 0.023 Uiso 1 1 calc R U . . .
H10B H -0.0411 0.3032 0.3539 0.023 Uiso 1 1 calc R U . . .
C11 C 0.0202(3) 0.4294(2) 0.35973(15) 0.0151(6) Uani 1 1 d . . . . .
C12 C -0.0804(3) 0.4698(2) 0.36497(16) 0.0190(6) Uani 1 1 d . . . . .
H12 H -0.1451 0.4357 0.3689 0.023 Uiso 1 1 calc R U . . .
C13 C -0.0860(3) 0.5604(2) 0.36437(16) 0.0221(7) Uani 1 1 d . . . . .
H13 H -0.1542 0.5897 0.3681 0.027 Uiso 1 1 calc R U . . .
C14 C 0.0107(3) 0.6077(3) 0.35820(15) 0.0201(6) Uani 1 1 d . . . . .
H14 H 0.0094 0.6701 0.3574 0.024 Uiso 1 1 calc R U . . .
C15 C 0.1090(3) 0.5630(2) 0.35323(15) 0.0156(6) Uani 1 1 d . . . . .
C16 C 0.2168(2) 0.6104(2) 0.34751(14) 0.0181(6) Uani 1 1 d . . . . .
H16A H 0.2033 0.6725 0.3366 0.022 Uiso 1 1 calc R U . . .
H16B H 0.2552 0.6095 0.3864 0.022 Uiso 1 1 calc R U . . .
C17 C 0.2453(2) 0.5850(2) 0.24158(14) 0.0129(6) Uani 1 1 d . . . . .
H17 H 0.1644 0.5751 0.2418 0.015 Uiso 1 1 calc R U . . .
C18 C 0.2667(3) 0.6773(2) 0.21580(15) 0.0154(6) Uani 1 1 d . . . . .
H18A H 0.3366 0.7013 0.2310 0.019 Uiso 1 1 calc R U . . .
H18B H 0.2068 0.7181 0.2265 0.019 Uiso 1 1 calc R U . . .
C19 C 0.2719(3) 0.6636(2) 0.14698(17) 0.0216(7) Uani 1 1 d . . . . .
H19A H 0.2114 0.6954 0.1271 0.026 Uiso 1 1 calc R U . . .
H19B H 0.3423 0.6855 0.1309 0.026 Uiso 1 1 calc R U . . .
C20 C 0.2614(3) 0.5642(2) 0.13654(16) 0.0174(6) Uani 1 1 d . . . . .
H20A H 0.1852 0.5481 0.1263 0.021 Uiso 1 1 calc R U . . .
H20B H 0.3105 0.5446 0.1040 0.021 Uiso 1 1 calc R U . . .
C21 C 0.2951(3) 0.52373(19) 0.19578(13) 0.0128(5) Uani 1 1 d . . . . .
H21 H 0.3765 0.5278 0.1992 0.015 Uiso 1 1 calc R U . . .
C22 C 0.3219(2) 0.3708(2) 0.16727(14) 0.0165(6) Uani 1 1 d . . . . .
H22A H 0.3121 0.3885 0.1252 0.020 Uiso 1 1 calc R U . . .
H22B H 0.2910 0.3111 0.1722 0.020 Uiso 1 1 calc R U . . .
C23 C 0.4420(2) 0.36951(18) 0.18227(16) 0.0155(6) Uani 1 1 d . . . . .
C24 C 0.5214(3) 0.3625(2) 0.13865(16) 0.0206(7) Uani 1 1 d . . . . .
H24 H 0.5013 0.3577 0.0979 0.025 Uiso 1 1 calc R U . . .
C25 C 0.6304(3) 0.3628(2) 0.15520(17) 0.0224(7) Uani 1 1 d . . . . .
H25 H 0.6861 0.3573 0.1259 0.027 Uiso 1 1 calc R U . . .
C26 C 0.6575(3) 0.3710(2) 0.21450(16) 0.0193(7) Uani 1 1 d . . . . .
H26 H 0.7319 0.3724 0.2267 0.023 Uiso 1 1 calc R U . . .
C27 C 0.5738(2) 0.3774(2) 0.25612(15) 0.0159(6) Uani 1 1 d . . . . .
C28 C 0.5990(2) 0.3819(2) 0.32182(16) 0.0220(6) Uani 1 1 d . . . . .
H28A H 0.6069 0.3214 0.3374 0.026 Uiso 1 1 calc R U . . .
H28B H 0.6700 0.4122 0.3273 0.026 Uiso 1 1 calc R U . . .
C29 C 0.5311(3) 0.4167(2) 0.42112(15) 0.0197(7) Uani 1 1 d . . . . .
H29 H 0.5301 0.3524 0.4303 0.024 Uiso 1 1 calc R U . . .
C30 C 0.6357(3) 0.4563(3) 0.44841(17) 0.0291(9) Uani 1 1 d . . . . .
H30A H 0.6966 0.4134 0.4470 0.035 Uiso 1 1 calc R U . . .
H30B H 0.6579 0.5099 0.4265 0.035 Uiso 1 1 calc R U . . .
C31 C 0.6062(4) 0.4786(5) 0.5129(2) 0.0586(18) Uani 1 1 d . . . . .
H31A H 0.6494 0.4418 0.5407 0.070 Uiso 1 1 calc R U . . .
H31B H 0.6224 0.5411 0.5213 0.070 Uiso 1 1 calc R U . . .
C32 C 0.4842(3) 0.4606(4) 0.52079(18) 0.0423(12) Uani 1 1 d . . . . .
H32A H 0.4491 0.5071 0.5450 0.051 Uiso 1 1 calc R U . . .
H32B H 0.4719 0.4030 0.5403 0.051 Uiso 1 1 calc R U . . .
C33 C 0.4394(3) 0.4605(3) 0.45658(17) 0.0227(7) Uani 1 1 d . . . . .
H33 H 0.4369 0.5233 0.4434 0.027 Uiso 1 1 calc R U . . .
C34 C 0.2958(3) 0.3463(2) 0.48038(15) 0.0233(7) Uani 1 1 d . . . . .
H34A H 0.2152 0.3410 0.4784 0.028 Uiso 1 1 calc R U . . .
H34B H 0.3160 0.3553 0.5227 0.028 Uiso 1 1 calc R U . . .
C35 C 0.3461(3) 0.2611(2) 0.45905(17) 0.0195(7) Uani 1 1 d . . . . .
C36 C 0.3772(3) 0.1957(3) 0.49873(19) 0.0286(9) Uani 1 1 d . . . . .
H36 H 0.3719 0.2050 0.5405 0.034 Uiso 1 1 calc R U . . .
N10 N -0.0386(2) 0.33441(19) 0.1830(2) 0.0289(7) Uani 1 1 d . . . . .
O10 O 0.0639(2) 0.33098(19) 0.17735(18) 0.0409(7) Uani 1 1 d . . . . .
O20 O -0.0989(2) 0.3340(2) 0.13877(15) 0.0404(8) Uani 1 1 d . . . . .
O30 O -0.0772(2) 0.3368(2) 0.23457(15) 0.0380(8) Uani 1 1 d . . . . .
N20 N 0.4466(3) 0.1541(2) 0.13360(17) 0.0312(8) Uani 1 1 d . . . . .
O40 O 0.4747(2) 0.12232(19) 0.18334(14) 0.0346(6) Uani 1 1 d . . . . .
O50 O 0.5175(3) 0.1612(2) 0.09446(16) 0.0560(10) Uani 1 1 d . . . . .
O60 O 0.3503(3) 0.1764(2) 0.12647(17) 0.0480(9) Uani 1 1 d . . . . .
N1S N 0.1417(7) 0.5562(5) 0.5003(3) 0.0396(19) Uiso 0.571(10) 1 d D . P A 1
C1S C 0.1212(10) 0.6262(7) 0.4944(5) 0.066(3) Uiso 0.571(10) 1 d D . P A 1
C2S C 0.0803(14) 0.7212(8) 0.4830(7) 0.117(6) Uiso 0.571(10) 1 d D . P A 1
H2S1 H 0.1167 0.7450 0.4476 0.175 Uiso 0.571(10) 1 calc R U P A 1
H2S2 H 0.0974 0.7580 0.5176 0.175 Uiso 0.571(10) 1 calc R U P A 1
H2S3 H 0.0010 0.7205 0.4766 0.175 Uiso 0.571(10) 1 calc R U P A 1
N10S N 0.2020(14) 0.5720(8) 0.5040(6) 0.079(4) Uiso 0.429(10) 1 d D . P A 2
C10S C 0.1870(13) 0.6432(8) 0.4994(7) 0.064(4) Uiso 0.429(10) 1 d D . P A 2
C20S C 0.1933(18) 0.7440(9) 0.4890(10) 0.104(7) Uiso 0.429(10) 1 d D . P A 2
H4SA H 0.1385 0.7735 0.5139 0.156 Uiso 0.429(10) 1 calc R U P A 2
H4SB H 0.1788 0.7568 0.4469 0.156 Uiso 0.429(10) 1 calc R U P A 2
H4SC H 0.2664 0.7652 0.4997 0.156 Uiso 0.429(10) 1 calc R U P A 2
N2S N -0.1465(7) 0.6165(7) 0.5045(4) 0.078(3) Uiso 0.583(8) 1 d D . P . .
C3S C -0.1309(11) 0.6845(8) 0.4894(7) 0.110(6) Uiso 0.583(8) 1 d D . P . .
C4S C -0.1332(9) 0.7796(7) 0.4644(6) 0.082(4) Uiso 0.583(8) 1 d D . P . .
H4S1 H -0.1428 0.7777 0.4211 0.124 Uiso 0.583(8) 1 calc R U P . .
H4S2 H -0.0641 0.8091 0.4740 0.124 Uiso 0.583(8) 1 calc R U P . .
H4S3 H -0.1941 0.8119 0.4825 0.124 Uiso 0.583(8) 1 calc R U P . .

loop_
_atom_site_aniso_label
_atom_site_aniso_U_11
_atom_site_aniso_U_22
_atom_site_aniso_U_33
_atom_site_aniso_U_23
_atom_site_aniso_U_13
_atom_site_aniso_U_12
Pb1 0.01140(4) 0.01296(4) 0.01418(4) 0.00083(5) 0.00080(4) -0.00044(4)
N1 0.0167(12) 0.0177(13) 0.0179(14) 0.0006(12) -0.0009(10) -0.0022(10)
N2 0.0151(13) 0.0185(13) 0.0165(12) 0.0013(11) -0.0001(10) 0.0011(10)
N3 0.0141(10) 0.0115(10) 0.0193(13) 0.0005(12) 0.0014(11) -0.0004(8)
N4 0.0158(12) 0.0144(12) 0.0149(13) -0.0024(11) 0.0026(10) -0.0009(9)
N5 0.0130(12) 0.0157(12) 0.0142(12) -0.0011(10) 0.0009(9) -0.0004(9)
N6 0.0127(11) 0.0114(11) 0.0167(13) -0.0005(10) -0.0005(9) -0.0003(9)
N7 0.0137(11) 0.0145(13) 0.0170(12) -0.0003(11) 0.0019(9) 0.0008(9)
N8 0.0146(12) 0.0180(13) 0.0182(14) -0.0003(12) -0.0006(10) -0.0005(10)
N9 0.0176(13) 0.0195(14) 0.0180(14) -0.0010(12) 0.0002(10) -0.0001(10)
C1 0.054(2) 0.029(2) 0.025(2) 0.011(2) -0.0105(18) 0.010(2)
C2 0.038(2) 0.0206(18) 0.0262(18) 0.0013(17) -0.0056(15) 0.0060(16)
C3 0.0127(13) 0.0178(15) 0.0221(17) 0.0008(14) -0.0038(12) 0.0000(11)
C4 0.0152(13) 0.0199(14) 0.0220(18) -0.0008(14) -0.0020(12) 0.0046(11)
C5 0.0158(15) 0.0144(13) 0.0198(15) -0.0007(12) -0.0036(12) 0.0030(12)
C6 0.0228(15) 0.0150(14) 0.0282(18) 0.0003(13) -0.0035(17) 0.0001(14)
C7 0.0299(18) 0.0126(14) 0.0283(19) 0.0003(14) -0.0040(15) -0.0047(13)
C8 0.0182(13) 0.0156(13) 0.0299(19) 0.0025(16) -0.0025(15) -0.0042(10)
C9 0.0152(12) 0.0120(12) 0.0194(16) 0.0011(14) 0.0016(13) -0.0006(9)
C10 0.0147(14) 0.0177(16) 0.0241(18) 0.0030(14) 0.0060(12) -0.0018(12)
C11 0.0149(13) 0.0156(14) 0.0150(15) -0.0004(12) 0.0025(11) -0.0005(11)
C12 0.0129(13) 0.0234(16) 0.0205(16) -0.0002(14) 0.0029(12) -0.0013(12)
C13 0.0185(15) 0.0243(17) 0.0236(18) 0.0011(15) 0.0041(13) 0.0049(13)
C14 0.0230(14) 0.0167(15) 0.0205(15) -0.0024(15) 0.0048(12) 0.0037(14)
C15 0.0188(14) 0.0150(14) 0.0129(14) -0.0024(12) 0.0027(11) -0.0003(11)
C16 0.0196(14) 0.0167(13) 0.0179(14) -0.0041(15) 0.0031(10) -0.0036(13)
C17 0.0108(12) 0.0134(13) 0.0145(14) 0.0003(12) 0.0007(11) 0.0008(10)
C18 0.0173(14) 0.0113(14) 0.0176(16) 0.0008(12) 0.0019(11) 0.0000(10)
C19 0.0295(18) 0.0143(15) 0.0210(18) 0.0040(15) 0.0021(13) 0.0013(13)
C20 0.0191(15) 0.0179(16) 0.0152(16) 0.0015(13) -0.0014(12) 0.0006(12)
C21 0.0115(12) 0.0125(12) 0.0145(13) -0.0005(10) 0.0001(11) -0.0014(10)
C22 0.0181(14) 0.0144(14) 0.0169(15) -0.0018(11) -0.0017(11) 0.0026(10)
C23 0.0171(12) 0.0106(12) 0.0188(14) -0.0010(13) 0.0009(13) 0.0028(9)
C24 0.0265(17) 0.0171(15) 0.0182(16) 0.0005(13) 0.0034(13) 0.0054(12)
C25 0.0194(15) 0.0216(17) 0.0261(18) 0.0020(14) 0.0093(14) 0.0041(12)
C26 0.0138(13) 0.0195(17) 0.0248(18) 0.0046(14) 0.0007(12) 0.0013(11)
C27 0.0132(12) 0.0126(14) 0.0218(15) 0.0033(13) 0.0021(11) 0.0009(10)
C28 0.0141(12) 0.0295(16) 0.0224(15) 0.001(2) -0.0022(13) 0.0038(13)
C29 0.0163(14) 0.0256(17) 0.0171(16) 0.0020(14) -0.0027(12) -0.0010(12)
C30 0.0228(17) 0.042(2) 0.0230(19) 0.0012(18) -0.0056(15) -0.0079(16)
C31 0.034(3) 0.116(5) 0.025(2) -0.020(3) -0.0032(19) -0.014(3)
C32 0.032(2) 0.075(4) 0.020(2) -0.010(2) 0.0001(17) -0.015(2)
C33 0.0200(16) 0.0272(18) 0.0210(18) -0.0052(16) 0.0000(13) -0.0052(13)
C34 0.0254(17) 0.0276(17) 0.0170(15) 0.0004(14) 0.0039(15) -0.0035(15)
C35 0.0177(14) 0.0223(17) 0.0185(16) 0.0026(14) -0.0022(12) -0.0073(12)
C36 0.034(2) 0.030(2) 0.0212(19) 0.0043(17) -0.0048(16) -0.0031(16)
N10 0.0186(13) 0.0127(12) 0.055(2) -0.0040(18) -0.0079(16) -0.0010(10)
O10 0.0170(11) 0.0377(16) 0.068(2) -0.018(2) -0.0009(15) -0.0025(10)
O20 0.0317(16) 0.0396(18) 0.050(2) -0.0119(17) -0.0166(15) 0.0053(14)
O30 0.0270(15) 0.0424(18) 0.045(2) 0.0167(17) -0.0028(14) 0.0011(14)
N20 0.0393(19) 0.0215(16) 0.0328(19) -0.0082(15) 0.0005(15) 0.0087(14)
O40 0.0330(13) 0.0355(16) 0.0352(15) -0.0002(17) -0.0024(13) 0.0102(12)
O50 0.082(3) 0.040(2) 0.046(2) -0.0042(18) 0.033(2) 0.0085(19)
O60 0.0431(18) 0.0345(18) 0.067(2) -0.0140(18) -0.0233(17) 0.0205(14)

loop_
_atom_type_symbol
_atom_type_description
_atom_type_scat_dispersion_real
_atom_type_scat_dispersion_imag
_atom_type_scat_source
C C 0.0033 0.0016 'International Tables Vol C Tables 4.2.6.8 and 6.1.1.4'
H H 0.0000 0.0000 'International Tables Vol C Tables 4.2.6.8 and 6.1.1.4'
N N 0.0061 0.0033 'International Tables Vol C Tables 4.2.6.8 and 6.1.1.4'
O O 0.0106 0.0060 'International Tables Vol C Tables 4.2.6.8 and 6.1.1.4'
Pb Pb -3.3944 10.1111 'International Tables Vol C Tables 4.2.6.8 and 6.1.1.4'

loop_
_geom_angle_atom_site_label_1
_geom_angle_atom_site_label_2
_geom_angle_atom_site_label_3
_geom_angle
N7 Pb1 N6 61.09(8)
N7 Pb1 N3 126.81(9)
N6 Pb1 N3 87.34(9)
N7 Pb1 N4 145.95(8)
N6 Pb1 N4 88.91(8)
N3 Pb1 N4 61.51(8)
N7 Pb1 N8 60.98(8)
N6 Pb1 N8 112.81(8)
N3 Pb1 N8 157.13(9)
N4 Pb1 N8 126.52(8)
N7 Pb1 N5 90.92(8)
N6 Pb1 N5 65.86(8)
N3 Pb1 N5 115.18(7)
N4 Pb1 N5 60.27(8)
N8 Pb1 N5 84.15(8)
N7 Pb1 N9 125.54(8)
N6 Pb1 N9 153.76(8)
N3 Pb1 N9 102.05(9)
N4 Pb1 N9 74.77(8)
N8 Pb1 N9 64.77(8)
N5 Pb1 N9 88.07(8)
N7 Pb1 N2 71.02(8)
N6 Pb1 N2 85.88(8)
N3 Pb1 N2 64.63(8)
N4 Pb1 N2 126.05(8)
N8 Pb1 N2 104.60(8)
N5 Pb1 N2 151.48(8)
N9 Pb1 N2 120.32(8)
C3 N1 C35 119.2(3)
C5 N2 C4 117.7(3)
C5 N2 Pb1 110.01(18)
C4 N2 Pb1 106.83(19)
C5 N2 H2N 107.3
C4 N2 H2N 107.3
Pb1 N2 H2N 107.3
C10 N3 C9 112.4(3)
C10 N3 Pb1 113.0(2)
C9 N3 Pb1 110.67(16)
C10 N3 H3N 106.8
C9 N3 H3N 106.8
Pb1 N3 H3N 106.8
C11 N4 C15 118.7(3)
C11 N4 Pb1 119.3(2)
C15 N4 Pb1 120.7(2)
C17 N5 C16 112.1(2)
C17 N5 Pb1 109.42(18)
C16 N5 Pb1 111.1(2)
C17 N5 H5N 108.0
C16 N5 H5N 108.0
Pb1 N5 H5N 108.0
C21 N6 C22 112.5(2)
C21 N6 Pb1 110.09(18)
C22 N6 Pb1 108.31(18)
C21 N6 H6N 108.6
C22 N6 H6N 108.6
Pb1 N6 H6N 108.6
C27 N7 C23 118.9(3)
C27 N7 Pb1 122.7(2)
C23 N7 Pb1 118.42(19)
C28 N8 C29 112.8(3)
C28 N8 Pb1 112.8(2)
C29 N8 Pb1 112.17(19)
C28 N8 H8N 106.1
C29 N8 H8N 106.1
Pb1 N8 H8N 106.1
C34 N9 C33 118.5(3)
C34 N9 Pb1 108.9(2)
C33 N9 Pb1 109.2(2)
C34 N9 H9N 106.5
C33 N9 H9N 106.5
Pb1 N9 H9N 106.5
C2 C1 C36 119.2(4)
C2 C1 H1 120.4
C36 C1 H1 120.4
C1 C2 C3 119.1(4)
C1 C2 H2 120.4
C3 C2 H2 120.4
N1 C3 C2 121.9(3)
N1 C3 C4 117.4(3)
C2 C3 C4 120.6(3)
N2 C4 C3 114.2(3)
N2 C4 H4A 108.7
C3 C4 H4A 108.7
N2 C4 H4B 108.7
C3 C4 H4B 108.7
H4A C4 H4B 107.6
N2 C5 C9 115.0(3)
N2 C5 C6 119.0(3)
C9 C5 C6 102.9(3)
N2 C5 H5 106.3
C9 C5 H5 106.3
C6 C5 H5 106.3
C5 C6 C7 104.6(3)
C5 C6 H6A 110.8
C7 C6 H6A 110.8
C5 C6 H6B 110.8
C7 C6 H6B 110.8
H6A C6 H6B 108.9
C8 C7 C6 106.0(3)
C8 C7 H7A 110.5
C6 C7 H7A 110.5
C8 C7 H7B 110.5
C6 C7 H7B 110.5
H7A C7 H7B 108.7
C9 C8 C7 105.0(3)
C9 C8 H8A 110.7
C7 C8 H8A 110.7
C9 C8 H8B 110.7
C7 C8 H8B 110.7
H8A C8 H8B 108.8
N3 C9 C5 111.7(3)
N3 C9 C8 116.2(2)
C5 C9 C8 101.8(3)
N3 C9 H9 108.9
C5 C9 H9 108.9
C8 C9 H9 108.9
N3 C10 C11 112.3(3)
N3 C10 H10A 109.1
C11 C10 H10A 109.1
N3 C10 H10B 109.1
C11 C10 H10B 109.1
H10A C10 H10B 107.9
N4 C11 C12 122.5(3)
N4 C11 C10 116.2(3)
C12 C11 C10 121.3(3)
C11 C12 C13 119.2(3)
C11 C12 H12 120.4
C13 C12 H12 120.4
C12 C13 C14 118.4(3)
C12 C13 H13 120.8
C14 C13 H13 120.8
C15 C14 C13 119.3(3)
C15 C14 H14 120.3
C13 C14 H14 120.3
N4 C15 C14 121.8(3)
N4 C15 C16 116.2(3)
C14 C15 C16 121.9(3)
N5 C16 C15 110.9(3)
N5 C16 H16A 109.5
C15 C16 H16A 109.5
N5 C16 H16B 109.5
C15 C16 H16B 109.5
H16A C16 H16B 108.0
N5 C17 C21 112.8(2)
N5 C17 C18 116.2(3)
C21 C17 C18 103.8(2)
N5 C17 H17 107.9
C21 C17 H17 107.9
C18 C17 H17 107.9
C17 C18 C19 104.9(3)
C17 C18 H18A 110.8
C19 C18 H18A 110.8
C17 C18 H18B 110.8
C19 C18 H18B 110.8
H18A C18 H18B 108.9
C20 C19 C18 106.2(3)
C20 C19 H19A 110.5
C18 C19 H19A 110.5
C20 C19 H19B 110.5
C18 C19 H19B 110.5
H19A C19 H19B 108.7
C21 C20 C19 104.0(3)
C21 C20 H20A 110.9
C19 C20 H20A 110.9
C21 C20 H20B 110.9
C19 C20 H20B 110.9
H20A C20 H20B 109.0
N6 C21 C17 111.8(2)
N6 C21 C20 116.9(3)
C17 C21 C20 103.6(2)
N6 C21 H21 108.1
C17 C21 H21 108.1
C20 C21 H21 108.1
N6 C22 C23 110.6(3)
N6 C22 H22A 109.5
C23 C22 H22A 109.5
N6 C22 H22B 109.5
C23 C22 H22B 109.5
H22A C22 H22B 108.1
N7 C23 C24 121.7(3)
N7 C23 C22 116.5(3)
C24 C23 C22 121.8(3)
C23 C24 C25 119.1(3)
C23 C24 H24 120.5
C25 C24 H24 120.5
C26 C25 C24 119.4(3)
C26 C25 H25 120.3
C24 C25 H25 120.3
C25 C26 C27 118.7(3)
C25 C26 H26 120.7
C27 C26 H26 120.7
N7 C27 C26 122.3(3)
N7 C27 C28 117.0(3)
C26 C27 C28 120.7(3)
N8 C28 C27 114.0(3)
N8 C28 H28A 108.8
C27 C28 H28A 108.8
N8 C28 H28B 108.8
C27 C28 H28B 108.8
H28A C28 H28B 107.7
N8 C29 C33 111.8(3)
N8 C29 C30 116.9(3)
C33 C29 C30 103.3(3)
N8 C29 H29 108.2
C33 C29 H29 108.2
C30 C29 H29 108.2
C31 C30 C29 105.5(3)
C31 C30 H30A 110.6
C29 C30 H30A 110.6
C31 C30 H30B 110.6
C29 C30 H30B 110.6
H30A C30 H30B 108.8
C32 C31 C30 107.5(4)
C32 C31 H31A 110.2
C30 C31 H31A 110.2
C32 C31 H31B 110.2
C30 C31 H31B 110.2
H31A C31 H31B 108.5
C31 C32 C33 103.8(3)
C31 C32 H32A 111.0
C33 C32 H32A 111.0
C31 C32 H32B 111.0
C33 C32 H32B 111.0
H32A C32 H32B 109.0
N9 C33 C29 114.8(3)
N9 C33 C32 118.2(3)
C29 C33 C32 103.1(3)
N9 C33 H33 106.7
C29 C33 H33 106.7
C32 C33 H33 106.7
N9 C34 C35 114.2(3)
N9 C34 H34A 108.7
C35 C34 H34A 108.7
N9 C34 H34B 108.7
C35 C34 H34B 108.7
H34A C34 H34B 107.6
N1 C35 C36 121.2(4)
N1 C35 C34 117.1(3)
C36 C35 C34 121.5(3)
C1 C36 C35 119.3(4)
C1 C36 H36 120.4
C35 C36 H36 120.4
O20 N10 O30 121.2(3)
O20 N10 O10 120.8(4)
O30 N10 O10 118.1(4)
O60 N20 O50 123.4(4)
O60 N20 O40 118.6(4)
O50 N20 O40 118.0(4)
N1S C1S C2S 173.6(13)
C1S C2S H2S1 109.5
C1S C2S H2S2 109.5
H2S1 C2S H2S2 109.5
C1S C2S H2S3 109.5
H2S1 C2S H2S3 109.5
H2S2 C2S H2S3 109.5
N10S C10S C20S 167.3(16)
C10S C20S H4SA 109.5
C10S C20S H4SB 109.5
H4SA C20S H4SB 109.5
C10S C20S H4SC 109.5
H4SA C20S H4SC 109.5
H4SB C20S H4SC 109.5
N2S C3S C4S 168.6(14)
C3S C4S H4S1 109.5
C3S C4S H4S2 109.5
H4S1 C4S H4S2 109.5
C3S C4S H4S3 109.5
H4S1 C4S H4S3 109.5
H4S2 C4S H4S3 109.5

loop_
_geom_bond_atom_site_label_1
_geom_bond_atom_site_label_2
_geom_bond_distance
Pb1 N7 2.707(3)
Pb1 N6 2.714(3)
Pb1 N3 2.732(2)
Pb1 N4 2.780(3)
Pb1 N8 2.783(3)
Pb1 N5 2.809(3)
Pb1 N9 2.877(3)
Pb1 N2 2.899(3)
N1 C3 1.334(4)
N1 C35 1.346(5)
N2 C5 1.470(4)
N2 C4 1.472(4)
N2 H2N 1.0000
N3 C10 1.457(4)
N3 C9 1.466(4)
N3 H3N 1.0000
N4 C11 1.341(4)
N4 C15 1.344(4)
N5 C17 1.463(4)
N5 C16 1.470(4)
N5 H5N 1.0000
N6 C21 1.463(4)
N6 C22 1.467(4)
N6 H6N 1.0000
N7 C27 1.339(4)
N7 C23 1.349(4)
N8 C28 1.459(4)
N8 C29 1.464(4)
N8 H8N 1.0000
N9 C34 1.469(4)
N9 C33 1.473(4)
N9 H9N 1.0000
C1 C2 1.367(5)
C1 C36 1.381(6)
C1 H1 0.9500
C2 C3 1.392(5)
C2 H2 0.9500
C3 C4 1.511(5)
C4 H4A 0.9900
C4 H4B 0.9900
C5 C9 1.533(5)
C5 C6 1.535(4)
C5 H5 1.0000
C6 C7 1.551(5)
C6 H6A 0.9900
C6 H6B 0.9900
C7 C8 1.536(5)
C7 H7A 0.9900
C7 H7B 0.9900
C8 C9 1.534(4)
C8 H8A 0.9900
C8 H8B 0.9900
C9 H9 1.0000
C10 C11 1.518(5)
C10 H10A 0.9900
C10 H10B 0.9900
C11 C12 1.380(4)
C12 C13 1.381(5)
C12 H12 0.9500
C13 C14 1.391(5)
C13 H13 0.9500
C14 C15 1.385(4)
C14 H14 0.9500
C15 C16 1.507(4)
C16 H16A 0.9900
C16 H16B 0.9900
C17 C21 1.515(4)
C17 C18 1.541(4)
C17 H17 1.0000
C18 C19 1.559(5)
C18 H18A 0.9900
C18 H18B 0.9900
C19 C20 1.536(5)
C19 H19A 0.9900
C19 H19B 0.9900
C20 C21 1.521(4)
C20 H20A 0.9900
C20 H20B 0.9900
C21 H21 1.0000
C22 C23 1.506(4)
C22 H22A 0.9900
C22 H22B 0.9900
C23 C24 1.382(5)
C24 C25 1.383(5)
C24 H24 0.9500
C25 C26 1.377(5)
C25 H25 0.9500
C26 C27 1.388(4)
C26 H26 0.9500
C27 C28 1.507(5)
C28 H28A 0.9900
C28 H28B 0.9900
C29 C33 1.528(5)
C29 C30 1.541(5)
C29 H29 1.0000
C30 C31 1.529(6)
C30 H30A 0.9900
C30 H30B 0.9900
C31 C32 1.527(6)
C31 H31A 0.9900
C31 H31B 0.9900
C32 C33 1.541(6)
C32 H32A 0.9900
C32 H32B 0.9900
C33 H33 1.0000
C34 C35 1.512(5)
C34 H34A 0.9900
C34 H34B 0.9900
C35 C36 1.389(5)
C36 H36 0.9500
N10 O20 1.237(5)
N10 O30 1.250(5)
N10 O10 1.259(4)
N20 O60 1.235(4)
N20 O50 1.239(5)
N20 O40 1.263(4)
N1S C1S 1.103(9)
C1S C2S 1.552(11)
C2S H2S1 0.9800
C2S H2S2 0.9800
C2S H2S3 0.9800
N10S C10S 1.104(9)
C10S C20S 1.553(11)
C20S H4SA 0.9800
C20S H4SB 0.9800
C20S H4SC 0.9800
N2S C3S 1.105(9)
C3S C4S 1.552(11)
C4S H4S1 0.9800
C4S H4S2 0.9800
C4S H4S3 0.9800

loop_
_geom_hbond_atom_site_label_D
_geom_hbond_atom_site_label_H
_geom_hbond_atom_site_label_A
_geom_hbond_distance_DH
_geom_hbond_distance_HA
_geom_hbond_distance_DA
_geom_hbond_angle_DHA
_geom_hbond_site_symmetry_A
N2 H2N O40 1.00 2.41 3.144(4) 130.0 .
N2 H2N O60 1.00 2.50 3.447(5) 158.6 .
N3 H3N N10 1.00 2.61 3.599(5) 170.0 .
N3 H3N O10 1.00 2.31 3.270(5) 160.9 .
N3 H3N O30 1.00 2.19 3.036(4) 141.5 .
N5 H5N O40 1.00 2.07 3.052(4) 167.9 3_655
N6 H6N O10 1.00 2.11 2.956(4) 141.0 .
N8 H8N N20 1.00 2.53 3.485(5) 160.2 3_655
N8 H8N O40 1.00 2.11 3.101(4) 168.4 3_655
N9 H9N N1S 1.00 2.31 3.288(8) 164.2 .
N9 H9N N10S 1.00 2.08 3.035(13) 158.8 .
C9 H9 N1 1.00 2.63 3.293(4) 123.8 .
C14 H14 N10 0.95 2.68 3.589(5) 159.3 3
C18 H18B O30 0.99 2.56 3.535(5) 170.0 3
C22 H22B O60 0.99 2.40 3.117(5) 128.4 .
C26 H26 O30 0.95 2.40 3.315(4) 161.2 1_655
C33 H33 O50 1.00 2.33 3.303(5) 163.7 3_655
C2S H2S1 O20 0.98 2.37 3.234(15) 146.2 3
C2S H2S2 O50 0.98 2.54 3.300(16) 134.1 2_565
C2S H2S3 N2S 0.98 2.48 3.23(2) 133.5 .
C4S H4S1 O10 0.98 2.54 3.383(13) 143.8 3
C4S H4S3 N10S 0.98 2.20 3.11(2) 154.2 4_466

loop_
_geom_torsion_atom_site_label_1
_geom_torsion_atom_site_label_2
_geom_torsion_atom_site_label_3
_geom_torsion_atom_site_label_4
_geom_torsion
C36 C1 C2 C3 1.4(6)
C35 N1 C3 C2 -0.2(5)
C35 N1 C3 C4 -177.6(3)
C1 C2 C3 N1 -1.1(6)
C1 C2 C3 C4 176.2(4)
C5 N2 C4 C3 -72.5(4)
Pb1 N2 C4 C3 51.7(3)
N1 C3 C4 N2 -37.5(4)
C2 C3 C4 N2 145.1(3)
C4 N2 C5 C9 92.9(3)
Pb1 N2 C5 C9 -29.7(3)
C4 N2 C5 C6 -29.9(4)
Pb1 N2 C5 C6 -152.4(3)
N2 C5 C6 C7 163.0(3)
C9 C5 C6 C7 34.4(4)
C5 C6 C7 C8 -11.3(4)
C6 C7 C8 C9 -16.2(4)
C10 N3 C9 C5 176.5(3)
Pb1 N3 C9 C5 -56.0(3)
C10 N3 C9 C8 60.3(4)
Pb1 N3 C9 C8 -172.2(3)
N2 C5 C9 N3 59.9(4)
C6 C5 C9 N3 -169.0(3)
N2 C5 C9 C8 -175.4(3)
C6 C5 C9 C8 -44.4(3)
C7 C8 C9 N3 159.0(3)
C7 C8 C9 C5 37.4(4)
C9 N3 C10 C11 174.0(3)
Pb1 N3 C10 C11 47.8(3)
C15 N4 C11 C12 -0.8(5)
Pb1 N4 C11 C12 -167.6(3)
C15 N4 C11 C10 -178.7(3)
Pb1 N4 C11 C10 14.5(4)
N3 C10 C11 N4 -42.0(5)
N3 C10 C11 C12 140.1(3)
N4 C11 C12 C13 0.3(5)
C10 C11 C12 C13 178.1(3)
C11 C12 C13 C14 0.3(5)
C12 C13 C14 C15 -0.4(5)
C11 N4 C15 C14 0.7(5)
Pb1 N4 C15 C14 167.3(2)
C11 N4 C15 C16 179.6(3)
Pb1 N4 C15 C16 -13.9(4)
C13 C14 C15 N4 -0.1(5)
C13 C14 C15 C16 -178.9(3)
C17 N5 C16 C15 71.6(3)
Pb1 N5 C16 C15 -51.2(3)
N4 C15 C16 N5 44.4(4)
C14 C15 C16 N5 -136.8(3)
C16 N5 C17 C21 -164.1(3)
Pb1 N5 C17 C21 -40.3(3)
C16 N5 C17 C18 76.3(3)
Pb1 N5 C17 C18 -160.0(2)
N5 C17 C18 C19 152.1(3)
C21 C17 C18 C19 27.7(3)
C17 C18 C19 C20 -3.8(4)
C18 C19 C20 C21 -21.4(4)
C22 N6 C21 C17 -172.5(2)
Pb1 N6 C21 C17 -51.5(3)
C22 N6 C21 C20 68.5(3)
Pb1 N6 C21 C20 -170.6(2)
N5 C17 C21 N6 65.2(3)
C18 C17 C21 N6 -168.2(2)
N5 C17 C21 C20 -168.2(3)
C18 C17 C21 C20 -41.6(3)
C19 C20 C21 N6 162.4(3)
C19 C20 C21 C17 39.0(3)
C21 N6 C22 C23 66.4(3)
Pb1 N6 C22 C23 -55.5(3)
C27 N7 C23 C24 1.1(5)
Pb1 N7 C23 C24 -179.2(2)
C27 N7 C23 C22 -178.5(3)
Pb1 N7 C23 C22 1.2(3)
N6 C22 C23 N7 37.5(4)
N6 C22 C23 C24 -142.1(3)
N7 C23 C24 C25 -0.3(5)
C22 C23 C24 C25 179.2(3)
C23 C24 C25 C26 -0.8(5)
C24 C25 C26 C27 1.1(5)
C23 N7 C27 C26 -0.8(5)
Pb1 N7 C27 C26 179.5(2)
C23 N7 C27 C28 -178.1(3)
Pb1 N7 C27 C28 2.2(4)
C25 C26 C27 N7 -0.3(5)
C25 C26 C27 C28 176.9(3)
C29 N8 C28 C27 169.0(3)
Pb1 N8 C28 C27 40.6(3)
N7 C27 C28 N8 -29.6(4)
C26 C27 C28 N8 153.0(3)
C28 N8 C29 C33 -176.7(3)
Pb1 N8 C29 C33 -47.9(3)
C28 N8 C29 C30 64.6(4)
Pb1 N8 C29 C30 -166.6(3)
N8 C29 C30 C31 151.7(4)
C33 C29 C30 C31 28.5(5)
C29 C30 C31 C32 -5.4(6)
C30 C31 C32 C33 -19.6(6)
C34 N9 C33 C29 84.8(4)
Pb1 N9 C33 C29 -40.7(4)
C34 N9 C33 C32 -37.3(5)
Pb1 N9 C33 C32 -162.8(3)
N8 C29 C33 N9 62.8(4)
C30 C29 C33 N9 -170.7(3)
N8 C29 C33 C32 -167.3(3)
C30 C29 C33 C32 -40.7(4)
C31 C32 C33 N9 165.2(4)
C31 C32 C33 C29 37.3(5)
C33 N9 C34 C35 -76.3(4)
Pb1 N9 C34 C35 49.3(3)
C3 N1 C35 C36 1.2(5)
C3 N1 C35 C34 -175.5(3)
N9 C34 C35 N1 -40.2(4)
N9 C34 C35 C36 143.0(3)
C2 C1 C36 C35 -0.4(6)
N1 C35 C36 C1 -0.9(6)
C34 C35 C36 C1 175.7(4)
